data_2018845
loop_
_publ_author_name
'He, Chang-Shuai'
'Liu, Lu-Fang'
'Guo, Lei'
'Wu, Jian-Zhong'

_publ_section_title
;
 Supramolecular networks of 10-(2-hydroxyethyl)acridin-9(10<i>H</i>)-one
 and 10-(2-chloroethyl)acridin-9(10<i>H</i>)-one
;
_journal_coeditor_code WQ3028
_journal_issue 3
_journal_name_full 'Acta Crystallographica Section C'
_journal_page_first 289
_journal_page_last 292
_journal_paper_doi 10.1107/S0108270113004204
_journal_volume 69
_journal_year 2013
_chemical_formula_iupac 'C15 H13 N O2'
_chemical_formula_moiety 'C15 H13 N O2'
_chemical_formula_sum 'C15 H13 N O2'
_chemical_formula_weight 239.26
_chemical_name_systematic
;
10-(2-Hydroxyethyl)acridin-9(10<i>H</i>)-one
;
_space_group_IT_number 14
_symmetry_cell_setting monoclinic
_symmetry_space_group_name_Hall '-P 2ybc'
_symmetry_space_group_name_H-M 'P 1 21/c 1'
_atom_sites_solution_hydrogens geom
_atom_sites_solution_primary direct
_atom_sites_solution_secondary difmap
_audit_creation_method SHELXL-97
_cell_angle_alpha 90.00
_cell_angle_beta 102.510(2)
_cell_angle_gamma 90.00
_cell_formula_units_Z 4
_cell_length_a 8.8247(12)
_cell_length_b 12.0858(17)
_cell_length_c 10.9511(15)
_cell_measurement_reflns_used 1063
_cell_measurement_temperature 298(2)
_cell_measurement_theta_max 22.68
_cell_measurement_theta_min 2.36
_cell_volume 1140.2(3)
_computing_cell_refinement 'APEX2 (Bruker, 2004)'
_computing_data_collection 'APEX2 (Bruker, 2004)'
_computing_data_reduction 'APEX2 (Bruker, 2004)'
_computing_molecular_graphics 'ORTEP-3 (Farrugia, 2012)'
_computing_publication_material 'PLATON (Spek, 2009)'
_computing_structure_refinement 'SHELXL97 (Sheldrick, 2008)'
_computing_structure_solution 'SHELXS97 (Sheldrick, 2008)'
_diffrn_ambient_temperature 298(2)
_diffrn_measured_fraction_theta_full 1.000
_diffrn_measured_fraction_theta_max 1.000
_diffrn_measurement_device_type 'Bruker APEXII CCD area-detector'
_diffrn_measurement_method 'phi and omega scans'
_diffrn_radiation_monochromator graphite
_diffrn_radiation_source 'fine-focus sealed tube'
_diffrn_radiation_type MoK\a
_diffrn_radiation_wavelength 0.71073
_diffrn_reflns_av_R_equivalents 0.0415
_diffrn_reflns_av_sigmaI/netI 0.0448
_diffrn_reflns_limit_h_max 10
_diffrn_reflns_limit_h_min -10
_diffrn_reflns_limit_k_max 12
_diffrn_reflns_limit_k_min -14
_diffrn_reflns_limit_l_max 13
_diffrn_reflns_limit_l_min -8
_diffrn_reflns_number 5892
_diffrn_reflns_theta_full 25.49
_diffrn_reflns_theta_max 25.49
_diffrn_reflns_theta_min 2.36
_exptl_absorpt_coefficient_mu 0.093
_exptl_absorpt_correction_T_max 0.989
_exptl_absorpt_correction_T_min 0.986
_exptl_absorpt_correction_type multi-scan
_exptl_absorpt_process_details '(SADABS; Bruker, 2002)'
_exptl_crystal_colour yellow
_exptl_crystal_density_diffrn 1.394
_exptl_crystal_density_method 'not measured'
_exptl_crystal_description block
_exptl_crystal_F_000 504
_exptl_crystal_size_max 0.20
_exptl_crystal_size_mid 0.13
_exptl_crystal_size_min 0.12
_refine_diff_density_max 0.155
_refine_diff_density_min -0.166
_refine_ls_extinction_method none
_refine_ls_goodness_of_fit_ref 1.002
_refine_ls_hydrogen_treatment constr
_refine_ls_matrix_type full
_refine_ls_number_parameters 164
_refine_ls_number_reflns 2118
_refine_ls_number_restraints 0
_refine_ls_restrained_S_all 1.002
_refine_ls_R_factor_all 0.0802
_refine_ls_R_factor_gt 0.0426
_refine_ls_shift/su_max 0.000
_refine_ls_shift/su_mean 0.000
_refine_ls_structure_factor_coef Fsqd
_refine_ls_weighting_details 'calc w=1/[\s^2^(Fo^2^)+(0.0404P)^2^+0.1684P] where P=(Fo^2^+2Fc^2^)/3'
_refine_ls_weighting_scheme calc
_refine_ls_wR_factor_gt 0.0914
_refine_ls_wR_factor_ref 0.1084
_reflns_number_gt 1280
_reflns_number_total 2118
_reflns_threshold_expression I>2sigma(I)
_cod_data_source_file wq3028.cif
_cod_data_source_block I
_cod_original_sg_symbol_H-M 'P 21/c'
_cod_database_code 2018845
_cod_database_fobs_code 2018845

loop_
_symmetry_equiv_pos_as_xyz
'x, y, z'
'-x, y+1/2, -z+1/2'
'-x, -y, -z'
'x, -y-1/2, z-1/2'

loop_
_atom_site_type_symbol
_atom_site_label
_atom_site_fract_x
_atom_site_fract_y
_atom_site_fract_z
_atom_site_U_iso_or_equiv
_atom_site_adp_type
_atom_site_calc_flag
_atom_site_refinement_flags
_atom_site_occupancy
_atom_site_symmetry_multiplicity
C C1 0.5682(2) -0.05103(16) 0.24433(19) 0.0487(6) Uani d . 1 1
H H1 0.4970 -0.0982 0.2689 0.058 Uiso calc R 1 1
C C2 0.7233(3) -0.06954(18) 0.2874(2) 0.0561(6) Uani d . 1 1
H H2 0.7578 -0.1288 0.3403 0.067 Uiso calc R 1 1
C C3 0.8282(3) 0.00171(17) 0.2507(2) 0.0533(6) Uani d . 1 1
H H3 0.9340 -0.0102 0.2797 0.064 Uiso calc R 1 1
C C4 0.7798(2) 0.08916(16) 0.1727(2) 0.0482(5) Uani d . 1 1
H H4 0.8530 0.1363 0.1510 0.058 Uiso calc R 1 1
C C5 0.6207(2) 0.10876(15) 0.12486(18) 0.0389(5) Uani d . 1 1
C C6 0.5136(2) 0.03793(15) 0.16356(18) 0.0398(5) Uani d . 1 1
C C7 0.3003(2) 0.14745(15) 0.03713(18) 0.0392(5) Uani d . 1 1
C C8 0.4115(2) 0.21551(14) -0.00030(18) 0.0391(5) Uani d . 1 1
C C9 0.3575(2) 0.30460(16) -0.08135(19) 0.0484(5) Uani d . 1 1
H H9 0.4286 0.3520 -0.1057 0.058 Uiso calc R 1 1
C C10 0.2023(2) 0.32211(17) -0.1244(2) 0.0531(6) Uani d . 1 1
H H10 0.1694 0.3808 -0.1787 0.064 Uiso calc R 1 1
C C11 0.0924(2) 0.25420(18) -0.0890(2) 0.0543(6) Uani d . 1 1
H H11 -0.0130 0.2670 -0.1191 0.065 Uiso calc R 1 1
C C12 0.1414(2) 0.16846(16) -0.0093(2) 0.0485(6) Uani d . 1 1
H H12 0.0683 0.1228 0.0149 0.058 Uiso calc R 1 1
C C13 0.3474(2) 0.05380(15) 0.11983(18) 0.0416(5) Uani d . 1 1
C C14 0.6815(2) 0.25855(16) -0.0130(2) 0.0455(5) Uani d . 1 1
H H14A 0.6354 0.2746 -0.0999 0.055 Uiso calc R 1 1
H H14B 0.7729 0.2134 -0.0112 0.055 Uiso calc R 1 1
C C15 0.7311(3) 0.36602(16) 0.0542(2) 0.0549(6) Uani d . 1 1
H H15A 0.7985 0.4064 0.0107 0.066 Uiso calc R 1 1
H H15B 0.6406 0.4114 0.0548 0.066 Uiso calc R 1 1
N N1 0.56956(17) 0.19453(12) 0.04085(15) 0.0397(4) Uani d . 1 1
O O1 0.24949(16) -0.00814(11) 0.15119(14) 0.0567(4) Uani d . 1 1
O O2 0.8097(2) 0.34461(13) 0.17700(16) 0.0776(5) Uani d . 1 1
H H2A 0.7849 0.3908 0.2240 0.116 Uiso calc R 1 1

loop_
_atom_site_aniso_label
_atom_site_aniso_U_11
_atom_site_aniso_U_22
_atom_site_aniso_U_33
_atom_site_aniso_U_12
_atom_site_aniso_U_13
_atom_site_aniso_U_23
C1 0.0588(15) 0.0460(12) 0.0414(13) 0.0018(10) 0.0113(11) 0.0021(10)
C2 0.0671(16) 0.0500(13) 0.0475(14) 0.0109(12) 0.0046(12) 0.0066(11)
C3 0.0470(13) 0.0576(14) 0.0497(14) 0.0074(11) -0.0019(11) -0.0041(11)
C4 0.0457(13) 0.0468(12) 0.0505(14) -0.0005(10) 0.0067(10) -0.0018(11)
C5 0.0432(12) 0.0382(11) 0.0347(11) 0.0034(9) 0.0072(9) -0.0050(9)
C6 0.0484(13) 0.0375(11) 0.0337(11) 0.0012(9) 0.0093(10) -0.0035(9)
C7 0.0420(12) 0.0385(11) 0.0376(12) -0.0003(9) 0.0098(9) -0.0036(9)
C8 0.0434(13) 0.0389(11) 0.0346(11) 0.0018(9) 0.0077(9) -0.0037(9)
C9 0.0514(14) 0.0466(12) 0.0471(13) -0.0006(10) 0.0104(11) 0.0042(11)
C10 0.0553(15) 0.0533(13) 0.0481(14) 0.0100(11) 0.0055(12) 0.0066(11)
C11 0.0446(13) 0.0635(14) 0.0528(15) 0.0078(11) 0.0058(11) 0.0017(12)
C12 0.0435(13) 0.0537(13) 0.0498(14) -0.0005(10) 0.0135(11) -0.0010(11)
C13 0.0471(13) 0.0413(11) 0.0385(12) -0.0030(9) 0.0141(10) -0.0063(10)
C14 0.0459(12) 0.0479(12) 0.0448(13) -0.0039(10) 0.0148(10) 0.0006(10)
C15 0.0569(14) 0.0495(13) 0.0591(15) -0.0100(11) 0.0141(12) -0.0001(12)
N1 0.0399(10) 0.0383(9) 0.0408(10) -0.0017(7) 0.0083(8) 0.0014(8)
O1 0.0533(9) 0.0589(9) 0.0601(11) -0.0068(7) 0.0174(8) 0.0112(8)
O2 0.0831(13) 0.0644(11) 0.0728(13) 0.0145(9) -0.0104(10) -0.0198(9)

loop_
_atom_type_symbol
_atom_type_description
_atom_type_scat_dispersion_real
_atom_type_scat_dispersion_imag
_atom_type_scat_source
C C 0.0033 0.0016 'International Tables Vol C Tables 4.2.6.8 and 6.1.1.4'
H H 0.0000 0.0000 'International Tables Vol C Tables 4.2.6.8 and 6.1.1.4'
N N 0.0061 0.0033 'International Tables Vol C Tables 4.2.6.8 and 6.1.1.4'
O O 0.0106 0.0060 'International Tables Vol C Tables 4.2.6.8 and 6.1.1.4'

loop_
_geom_angle_atom_site_label_1
_geom_angle_atom_site_label_2
_geom_angle_atom_site_label_3
_geom_angle
C2 C1 C6 121.5(2)
C2 C1 H1 119.3
C6 C1 H1 119.3
C1 C2 C3 118.7(2)
C1 C2 H2 120.6
C3 C2 H2 120.6
C4 C3 C2 121.5(2)
C4 C3 H3 119.2
C2 C3 H3 119.2
C3 C4 C5 120.91(19)
C3 C4 H4 119.5
C5 C4 H4 119.5
N1 C5 C6 120.58(17)
N1 C5 C4 121.63(17)
C6 C5 C4 117.79(18)
C5 C6 C1 119.53(18)
C5 C6 C13 121.07(18)
C1 C6 C13 119.39(17)
C12 C7 C8 119.49(18)
C12 C7 C13 119.62(18)
C8 C7 C13 120.86(18)
N1 C8 C7 120.79(17)
N1 C8 C9 121.36(17)
C7 C8 C9 117.84(19)
C10 C9 C8 120.8(2)
C10 C9 H9 119.6
C8 C9 H9 119.6
C9 C10 C11 121.4(2)
C9 C10 H10 119.3
C11 C10 H10 119.3
C12 C11 C10 118.9(2)
C12 C11 H11 120.5
C10 C11 H11 120.5
C11 C12 C7 121.47(19)
C11 C12 H12 119.3
C7 C12 H12 119.3
O1 C13 C7 121.19(18)
O1 C13 C6 122.69(18)
C7 C13 C6 116.11(17)
N1 C14 C15 113.87(16)
N1 C14 H14A 108.8
C15 C14 H14A 108.8
N1 C14 H14B 108.8
C15 C14 H14B 108.8
H14A C14 H14B 107.7
O2 C15 C14 109.94(17)
O2 C15 H15A 109.7
C14 C15 H15A 109.7
O2 C15 H15B 109.7
C14 C15 H15B 109.7
H15A C15 H15B 108.2
C8 N1 C5 120.46(15)
C8 N1 C14 119.05(16)
C5 N1 C14 120.32(16)
C15 O2 H2A 109.5

loop_
_geom_bond_atom_site_label_1
_geom_bond_atom_site_label_2
_geom_bond_distance
C1 C2 1.366(3)
C1 C6 1.409(3)
C1 H1 0.9300
C2 C3 1.386(3)
C2 H2 0.9300
C3 C4 1.368(3)
C3 H3 0.9300
C4 C5 1.408(3)
C4 H4 0.9300
C5 N1 1.395(2)
C5 C6 1.407(2)
C6 C13 1.454(3)
C7 C12 1.407(3)
C7 C8 1.408(3)
C7 C13 1.453(3)
C8 N1 1.393(2)
C8 C9 1.411(3)
C9 C10 1.366(3)
C9 H9 0.9300
C10 C11 1.389(3)
C10 H10 0.9300
C11 C12 1.363(3)
C11 H11 0.9300
C12 H12 0.9300
C13 O1 1.246(2)
C14 N1 1.475(2)
C14 C15 1.510(3)
C14 H14A 0.9700
C14 H14B 0.9700
C15 O2 1.397(3)
C15 H15A 0.9700
C15 H15B 0.9700
O2 H2A 0.8200

loop_
_geom_hbond_atom_site_label_D
_geom_hbond_atom_site_label_H
_geom_hbond_atom_site_label_A
_geom_hbond_site_symmetry_A
_geom_hbond_distance_DH
_geom_hbond_distance_HA
_geom_hbond_distance_DA
_geom_hbond_angle_DHA
O2 H2A O1 2_655 0.82 1.91 2.722(2) 172.6
C3 H3 O2 2_745 0.93 2.82 3.654(3) 149.7

loop_
_geom_torsion_atom_site_label_1
_geom_torsion_atom_site_label_2
_geom_torsion_atom_site_label_3
_geom_torsion_atom_site_label_4
_geom_torsion
C6 C1 C2 C3 0.3(3)
C1 C2 C3 C4 -0.1(3)
C2 C3 C4 C5 -1.2(3)
C3 C4 C5 N1 -177.07(18)
C3 C4 C5 C6 2.3(3)
N1 C5 C6 C1 177.30(17)
C4 C5 C6 C1 -2.1(3)
N1 C5 C6 C13 -1.6(3)
C4 C5 C6 C13 179.04(17)
C2 C1 C6 C5 0.8(3)
C2 C1 C6 C13 179.71(18)
C12 C7 C8 N1 -177.87(16)
C13 C7 C8 N1 0.1(3)
C12 C7 C8 C9 1.6(3)
C13 C7 C8 C9 179.62(17)
N1 C8 C9 C10 177.77(18)
C7 C8 C9 C10 -1.7(3)
C8 C9 C10 C11 0.9(3)
C9 C10 C11 C12 0.1(3)
C10 C11 C12 C7 -0.1(3)
C8 C7 C12 C11 -0.7(3)
C13 C7 C12 C11 -178.76(18)
C12 C7 C13 O1 -0.4(3)
C8 C7 C13 O1 -178.46(18)
C12 C7 C13 C6 179.98(17)
C8 C7 C13 C6 2.0(3)
C5 C6 C13 O1 179.19(18)
C1 C6 C13 O1 0.3(3)
C5 C6 C13 C7 -1.2(3)
C1 C6 C13 C7 179.85(17)
N1 C14 C15 O2 63.4(2)
C7 C8 N1 C5 -3.1(3)
C9 C8 N1 C5 177.43(17)
C7 C8 N1 C14 172.19(17)
C9 C8 N1 C14 -7.3(3)
C6 C5 N1 C8 3.8(3)
C4 C5 N1 C8 -176.83(17)
C6 C5 N1 C14 -171.41(17)
C4 C5 N1 C14 7.9(3)
C15 C14 N1 C8 87.8(2)
C15 C14 N1 C5 -96.9(2)

loop_
_cod_related_entry_id
_cod_related_entry_database
_cod_related_entry_code
1 ChemSpider 29334938
